data_3000098
loop_
_publ_author_name
'Bubnova, Rimma'
'Volkov, Sergey'
'Barbara Albert'
'Filatov, Stanislav'

_publ_section_title
;
 Borates--Crystal Structures of Prospective Nonlinear Optical Materials:
 High Anisotropy of the Thermal Expansion Caused by Anharmonic Atomic
 Vibrations
;
_journal_issue 3
_journal_name_full Crystals
_journal_page_first 93
_journal_paper_doi 10.3390/cryst7030093
_journal_volume 7
_journal_year 2017
_chemical_formula_sum 'B2 Ba O4'
_chemical_formula_weight 223
_space_group_IT_number 161
_symmetry_cell_setting trigonal
_symmetry_Int_Tables_number 161
_symmetry_space_group_name_Hall 'R 3 -2"c'
_symmetry_space_group_name_H-M 'R 3 c :H'
_cell_angle_alpha 90
_cell_angle_beta 90
_cell_angle_gamma 120
_cell_formula_units_Z 18
_cell_length_a 12.5269
_cell_length_b 12.5269
_cell_length_c 12.7181
_cell_measurement_temperature 298
_cell_volume 1728.383
_diffrn_ambient_temperature 298
_diffrn_measured_fraction_theta_full 0.99
_diffrn_measured_fraction_theta_max 0.99
_diffrn_radiation_probe x-ray
_diffrn_radiation_source 'X-ray tube'
_diffrn_radiation_type 'Mo K\a'
_diffrn_radiation_wavelength 0.71073
_diffrn_reflns_av_R_equivalents 0.0782
_diffrn_reflns_av_unetI/netI 0.0479
_diffrn_reflns_limit_h_max 25
_diffrn_reflns_limit_h_min -25
_diffrn_reflns_limit_k_max 25
_diffrn_reflns_limit_k_min -25
_diffrn_reflns_limit_l_max 25
_diffrn_reflns_limit_l_min -26
_diffrn_reflns_number 30297
_diffrn_reflns_theta_full 47.28
_diffrn_reflns_theta_max 47.28
_diffrn_reflns_theta_min 3.25
_exptl_absorpt_coefficient_mu 10.199
_exptl_crystal_density_diffrn 3.8557
_exptl_crystal_F_000 1764
_refine_diff_density_max 2.50
_refine_diff_density_min -0.89
_refine_ls_abs_structure_details '  1743 of Friedel pairs used in the refinement'
_refine_ls_extinction_coef 6750(160)
_refine_ls_extinction_method 'B-C type 1 Gaussian isotropic (Becker & Coppens, 1974)'
_refine_ls_goodness_of_fit_gt 1.22
_refine_ls_goodness_of_fit_ref 1.17
_refine_ls_number_constraints 1
_refine_ls_number_parameters 90
_refine_ls_number_reflns 3517
_refine_ls_number_restraints 0
_refine_ls_R_factor_all 0.0366
_refine_ls_R_factor_gt 0.0311
_refine_ls_shift/su_max 0.0484
_refine_ls_shift/su_mean 0.0059
_refine_ls_structure_factor_coef F
_refine_ls_weighting_details w=1/(\s^2^(F)+0.0001F^2^)
_refine_ls_weighting_scheme sigma
_refine_ls_wR_factor_gt 0.0341
_refine_ls_wR_factor_ref 0.0352
_reflns_number_gt 3046
_reflns_number_total 3517
_reflns_threshold_expression I>3\s(I)
_cod_data_source_file b-BaB2O4_298K_anharmonicity.cif
_cod_data_source_block I
_cod_depositor_comments
;
The following automatic conversions were performed:

'_diffrn_radiation_probe' value 'X-ray' changed to 'x-ray' according
to the built-in table from CIF Core dictionary named 'cif_core.dic'
version 2.4.1 from 2010-06-29.

Automatic conversion script
Id: cif_fix_values 4624 2016-04-14 12:54:50Z antanas 

 Released structure into public domain as published material.

 Antanas Vaitkus,
 2021-05-18
;
_cod_original_sg_symbol_Hall 'R 3;-2"c'
_cod_original_sg_symbol_H-M 'R 3 c'
_cod_original_formula_sum 'B2 Ba1 O4'
_cod_database_code 3000098

loop_
_space_group_symop_id
_space_group_symop_operation_xyz
1 x,y,z
2 -y,x-y,z
3 -x+y,-x,z
4 -y,-x,z+1/2
5 -x+y,y,z+1/2
6 x,x-y,z+1/2
7 x+2/3,y+1/3,z+1/3
8 -y+2/3,x-y+1/3,z+1/3
9 -x+y+2/3,-x+1/3,z+1/3
10 -y+2/3,-x+1/3,z+5/6
11 -x+y+2/3,y+1/3,z+5/6
12 x+2/3,x-y+1/3,z+5/6
13 x+1/3,y+2/3,z+2/3
14 -y+1/3,x-y+2/3,z+2/3
15 -x+y+1/3,-x+2/3,z+2/3
16 -y+1/3,-x+2/3,z+1/6
17 -x+y+1/3,y+2/3,z+1/6
18 x+1/3,x-y+2/3,z+1/6

loop_
_atom_site_label
_atom_site_type_symbol
_atom_site_fract_x
_atom_site_fract_y
_atom_site_fract_z
_atom_site_adp_type
_atom_site_U_iso_or_equiv
_atom_site_site_symmetry_multiplicity
_atom_site_occupancy
_atom_site_calc_flag
_atom_site_refinement_flags
_atom_site_disorder_assembly
_atom_site_disorder_group
B1 B 0.0218(3) -0.1015(3) 0.2416(3) Uani 0.0136(8) 18 1 d . . .
B2 B 0.0429(3) -0.0872(3) 0.5036(3) Uani 0.0141(8) 18 1 d . . .
Ba1 Ba 0.36085(3) 0.35767(3) 0.379918(17) Uani 0.01094(15) 18 1 d . . .
O1 O -0.0414(2) 0.0830(2) 0.5008(3) Uani 0.0201(7) 18 1 d . . .
O2 O 0.1635(2) 0.24933(19) 0.5096(3) Uani 0.0185(6) 18 1 d . . .
O3 O 0.11888(19) 0.02169(19) 0.2441(3) Uani 0.0196(6) 18 1 d . . .
O4 O 0.0457(2) 0.23790(18) 0.7351(2) Uani 0.0163(6) 18 1 d . . .

loop_
_atom_site_aniso_label
_atom_site_aniso_type_symbol
_atom_site_aniso_U_11
_atom_site_aniso_U_22
_atom_site_aniso_U_33
_atom_site_aniso_U_12
_atom_site_aniso_U_13
_atom_site_aniso_U_23
B1 B 0.0135(10) 0.0121(9) 0.0166(11) 0.0075(8) 0.0000(7) 0.0004(8)
B2 B 0.0102(9) 0.0123(9) 0.0193(11) 0.0051(8) -0.0001(8) -0.0013(8)
Ba1 Ba 0.0099(2) 0.0102(2) 0.01285(17) 0.00520(11) -0.00068(16) -0.00010(16)
O1 O 0.0118(7) 0.0116(7) 0.0373(12) 0.0061(6) 0.0016(7) 0.0026(7)
O2 O 0.0141(7) 0.0108(7) 0.0286(11) 0.0047(6) 0.0049(7) 0.0018(6)
O3 O 0.0110(7) 0.0103(7) 0.0374(12) 0.0053(6) -0.0011(7) -0.0008(7)
O4 O 0.0187(8) 0.0109(7) 0.0201(8) 0.0079(6) 0.0023(6) 0.0006(6)

loop_
_atom_type_symbol
_atom_type_scat_dispersion_real
_atom_type_scat_dispersion_imag
_atom_type_scat_source
B 0.0013 0.0007 'International Tables Vol C tables 4.2.6.8 and 6.1.1.1'
Ba -0.3244 2.2819 'International Tables Vol C tables 4.2.6.8 and 6.1.1.1'
O 0.0106 0.0060 'International Tables Vol C tables 4.2.6.8 and 6.1.1.1'

loop_
_geom_angle_atom_site_label_1
_geom_angle_atom_site_label_2
_geom_angle_atom_site_label_3
_geom_angle_site_symmetry_1
_geom_angle_site_symmetry_2
_geom_angle_site_symmetry_3
_geom_angle
O1 Ba1 O2 10_554 . . 143.57(9)
O1 Ba1 O2 10_554 . 15_554 80.96(10)
O1 Ba1 O2 10_554 . 10_554 50.26(6)
O1 Ba1 O3 10_554 . 16_555 128.03(6)
O1 Ba1 O4 10_554 . 15_554 79.32(9)
O1 Ba1 O4 10_554 . 10_554 75.68(9)
O1 Ba1 O4 10_554 . 5_554 112.92(10)
O2 Ba1 O2 . . 15_554 134.90(10)
O2 Ba1 O2 . . 10_554 103.36(8)
O2 Ba1 O3 . . 16_555 78.73(8)
O2 Ba1 O4 . . 15_554 117.66(9)
O2 Ba1 O4 . . 10_554 70.64(8)
O2 Ba1 O4 . . 5_554 82.49(9)
O2 Ba1 O2 15_554 . 10_554 105.87(9)
O2 Ba1 O3 15_554 . 16_555 72.26(10)
O2 Ba1 O4 15_554 . 15_554 65.06(8)
O2 Ba1 O4 15_554 . 10_554 152.85(7)
O2 Ba1 O4 15_554 . 5_554 68.24(7)
O2 Ba1 O3 10_554 . 16_555 177.89(8)
O2 Ba1 O4 10_554 . 15_554 129.31(8)
O2 Ba1 O4 10_554 . 10_554 69.01(9)
O2 Ba1 O4 10_554 . 5_554 82.65(9)
O3 Ba1 O4 16_555 . 15_554 49.17(8)
O3 Ba1 O4 16_555 . 10_554 112.18(9)
O3 Ba1 O4 16_555 . 5_554 97.42(9)
O4 Ba1 O4 15_554 . 10_554 96.80(8)
O4 Ba1 O4 15_554 . 5_554 128.81(9)
O4 Ba1 O4 10_554 . 5_554 134.16(7)

loop_
_geom_bond_atom_site_label_1
_geom_bond_atom_site_label_2
_geom_bond_site_symmetry_1
_geom_bond_site_symmetry_2
_geom_bond_distance
Ba1 O1 . 10_554 2.753(3)
Ba1 O2 . . 2.705(3)
Ba1 O2 . 15_554 3.038(3)
Ba1 O2 . 10_554 2.815(3)
Ba1 O3 . 16_555 2.770(3)
Ba1 O4 . 15_554 2.900(2)
Ba1 O4 . 10_554 2.826(3)
Ba1 O4 . 5_554 2.634(3)

loop_
_jana_atom_site_adp_c_label
_jana_atom_site_adp_c_type_symbol
_jana_atom_site_adp_c_111
_jana_atom_site_adp_c_112
_jana_atom_site_adp_c_113
_jana_atom_site_adp_c_122
_jana_atom_site_adp_c_123
_jana_atom_site_adp_c_133
_jana_atom_site_adp_c_222
_jana_atom_site_adp_c_223
_jana_atom_site_adp_c_233
_jana_atom_site_adp_c_333
Ba1 Ba 0.00023(7) 0.00005(3) 0.00010(5) -0.00008(4) 0.00006(3) 0.000059(8) -0.00027(7) 0.00012(5) -0.000057(9) -0.00028(9)

loop_
_jana_atom_site_adp_d_label
_jana_atom_site_adp_d_type_symbol
_jana_atom_site_adp_d_1111
_jana_atom_site_adp_d_1112
_jana_atom_site_adp_d_1113
_jana_atom_site_adp_d_1122
_jana_atom_site_adp_d_1123
_jana_atom_site_adp_d_1133
_jana_atom_site_adp_d_1222
_jana_atom_site_adp_d_1223
_jana_atom_site_adp_d_1233
_jana_atom_site_adp_d_1333
_jana_atom_site_adp_d_2222
_jana_atom_site_adp_d_2223
_jana_atom_site_adp_d_2233
_jana_atom_site_adp_d_2333
_jana_atom_site_adp_d_3333
Ba1 Ba 0.000025(18) 0.000017(9) 0.000018(8) 0.000009(7) 0.000015(6) -0.000034(4) 0.000009(11) 0.000003(6) -0.000012(2) -0.000006(6) -0.00001(2) -0.000001(8) -0.000038(4) -0.000009(6) -0.000166(7)
